data_7101687
loop_
_publ_author_name
'Pritchard, Ruth'
'Kilner, Colin A'
'Halcrow, Malcolm A'

_publ_section_title
;
 Iron(II) complexes with a terpyridine embrace packing motif show
 remarkably consistent cooperative spin-transitions.
;
_journal_issue 6
_journal_name_full 'Chemical communications (Cambridge, England)'
_journal_page_first 577
_journal_page_last 579
_journal_paper_doi 10.1039/b613402e
_journal_year 2007
_chemical_formula_moiety 'C22 H14 Cl4 Fe N10, 2[B F4]'
_chemical_formula_sum 'C22 H14 B2 Cl4 F8 Fe N10'
_chemical_formula_weight 789.70
_chemical_name_common
;Bis(2,6-di(4-chloropyrazol-1-yl)pyridine)iron(ii)
ditetrafluoroborate
;
_chemical_name_systematic
;
Bis[2,6-di(4-chloropyrazol-1-yl)pyridine]iron(II) ditetrafluoroborate
;
_space_group_IT_number 4
_symmetry_cell_setting monoclinic
_symmetry_space_group_name_Hall 'P 2yb'
_symmetry_space_group_name_H-M 'P 1 21 1'
_atom_sites_solution_hydrogens geom
_atom_sites_solution_primary direct
_atom_sites_solution_secondary difmap
_audit_creation_method SHELXL-97
_cell_angle_alpha 90.00
_cell_angle_beta 90.7285(12)
_cell_angle_gamma 90.00
_cell_formula_units_Z 2
_cell_length_a 9.6268(3)
_cell_length_b 9.6508(3)
_cell_length_c 16.5051(5)
_cell_measurement_reflns_used 21495
_cell_measurement_temperature 202(2)
_cell_measurement_theta_max 27.54
_cell_measurement_theta_min 2.12
_cell_volume 1533.30(8)
_computing_cell_refinement 'DENZO-SMN (Otwinowski & Minor, 1997)'
_computing_data_collection 'COLLECT (Nonius, 1999)'
_computing_data_reduction 'DENZO-SMN (Otwinowski & Minor, 1997)'
_computing_molecular_graphics 'ORTEX (McArdle, 1995)'
_computing_publication_material 'local program'
_computing_structure_refinement 'SHELXL-97 (Sheldrick, 1997)'
_computing_structure_solution 'SHELXS-97 (Sheldrick, 1990)'
_diffrn_ambient_temperature 202(2)
_diffrn_detector_area_resol_mean 9.091
_diffrn_measured_fraction_theta_full 0.992
_diffrn_measured_fraction_theta_max 0.992
_diffrn_measurement_device_type 'Nonius KappaCCD area detector diffractometer'
_diffrn_measurement_method '\w and \f scans'
_diffrn_radiation_monochromator graphite
_diffrn_radiation_source 'fine-focus sealed tube'
_diffrn_radiation_type MoK\a
_diffrn_radiation_wavelength 0.71073
_diffrn_reflns_av_R_equivalents 0.0680
_diffrn_reflns_av_sigmaI/netI 0.0583
_diffrn_reflns_limit_h_max 12
_diffrn_reflns_limit_h_min -12
_diffrn_reflns_limit_k_max 12
_diffrn_reflns_limit_k_min -12
_diffrn_reflns_limit_l_max 21
_diffrn_reflns_limit_l_min -21
_diffrn_reflns_number 21495
_diffrn_reflns_theta_full 27.54
_diffrn_reflns_theta_max 27.54
_diffrn_reflns_theta_min 2.12
_exptl_absorpt_coefficient_mu 0.924
_exptl_absorpt_correction_T_max 0.888
_exptl_absorpt_correction_T_min 0.649
_exptl_absorpt_correction_type multi-scan
_exptl_absorpt_process_details
;
Using multiple and symmetry-related data measurements via the program SORTAV
See R.H. Blessing, Acta Cryst (1995), A51, 33-38
;
_exptl_crystal_colour Brown
_exptl_crystal_density_diffrn 1.710
_exptl_crystal_density_method 'not measured'
_exptl_crystal_description 'Rectangular prism'
_exptl_crystal_F_000 784
_exptl_crystal_size_max 0.20
_exptl_crystal_size_mid 0.18
_exptl_crystal_size_min 0.15
_refine_diff_density_max 0.719
_refine_diff_density_min -0.612
_refine_diff_density_rms 0.134
_refine_ls_abs_structure_details 'Flack H D (1983), Acta Cryst. A39, 876-881'
_refine_ls_abs_structure_Flack 0.13(3)
_refine_ls_extinction_coef 0.046(5)
_refine_ls_extinction_expression Fc^*^=kFc[1+0.001xFc^2^\l^3^/sin(2\q)]^-1/4^
_refine_ls_extinction_method SHELXL
_refine_ls_goodness_of_fit_ref 1.128
_refine_ls_hydrogen_treatment constr
_refine_ls_matrix_type full
_refine_ls_number_parameters 457
_refine_ls_number_reflns 6726
_refine_ls_number_restraints 61
_refine_ls_restrained_S_all 1.127
_refine_ls_R_factor_all 0.0791
_refine_ls_R_factor_gt 0.0742
_refine_ls_shift/su_max 0.001
_refine_ls_shift/su_mean 0.000
_refine_ls_structure_factor_coef Fsqd
_refine_ls_weighting_details 'calc w=1/[\s^2^(Fo^2^)+(0.0886P)^2^+3.5882P] where P=(Fo^2^+2Fc^2^)/3'
_refine_ls_weighting_scheme calc
_refine_ls_wR_factor_gt 0.2038
_refine_ls_wR_factor_ref 0.2069
_reflns_number_gt 6265
_reflns_number_total 6726
_reflns_threshold_expression >2sigma(I)
_cod_data_source_file b613402e.txt
_cod_data_source_block rp25lt
_cod_depositor_comments
;
The following automatic conversions were performed:
'_symmetry_cell_setting' value 'Monoclinic' changed to 'monoclinic'
according to '/home/saulius/struct/CIF-dictionaries/cif_core.dic'
dictionary named 'cif_core.dic' version 2.4.1 from 2010-06-29.

Automatic conversion script
Id: cif_fix_enum 1527 2010-12-29 10:47:43Z saulius 
;
_cod_original_sg_symbol_H-M 'P 21'
_cod_database_code 7101687

loop_
_symmetry_equiv_pos_as_xyz
'x, y, z'
'-x, y+1/2, -z'

loop_
_atom_site_label
_atom_site_type_symbol
_atom_site_fract_x
_atom_site_fract_y
_atom_site_fract_z
_atom_site_U_iso_or_equiv
_atom_site_adp_type
_atom_site_occupancy
_atom_site_symmetry_multiplicity
_atom_site_calc_flag
_atom_site_refinement_flags
_atom_site_disorder_assembly
_atom_site_disorder_group
Fe1 Fe 0.23115(8) 0.23799(9) 0.74796(5) 0.0378(2) Uani 1 1 d . . .
N2 N 0.2409(5) 0.2377(7) 0.8629(3) 0.0421(10) Uani 1 1 d . . .
C3 C 0.1360(7) 0.1902(7) 0.9065(4) 0.0466(15) Uani 1 1 d . . .
C4 C 0.1425(9) 0.1810(9) 0.9903(5) 0.0587(19) Uani 1 1 d . . .
H4 H 0.0684 0.1421 1.0203 0.070 Uiso 1 1 calc R . .
C5 C 0.2610(9) 0.2306(12) 1.0283(4) 0.0655(19) Uani 1 1 d . . .
H5 H 0.2659 0.2305 1.0859 0.079 Uiso 1 1 calc R . .
C6 C 0.3712(8) 0.2797(9) 0.9858(5) 0.0569(18) Uani 1 1 d . . .
H6 H 0.4535 0.3106 1.0126 0.068 Uiso 1 1 calc R . .
C7 C 0.3584(7) 0.2829(7) 0.9022(5) 0.0477(15) Uani 1 1 d . . .
N8 N 0.0264(6) 0.1481(6) 0.8555(3) 0.0438(12) Uani 1 1 d . . .
N9 N 0.0446(6) 0.1659(6) 0.7730(3) 0.0411(11) Uani 1 1 d . . .
C10 C -0.0730(7) 0.1185(7) 0.7398(5) 0.0462(15) Uani 1 1 d . . .
H10 H -0.0922 0.1162 0.6832 0.055 Uiso 1 1 calc R . .
C11 C -0.1644(7) 0.0725(7) 0.7993(5) 0.0521(17) Uani 1 1 d . . .
C12 C -0.0976(8) 0.0907(8) 0.8709(5) 0.0521(17) Uani 1 1 d . . .
H12 H -0.1320 0.0671 0.9228 0.062 Uiso 1 1 calc R . .
Cl13 Cl -0.3256(2) 0.0040(2) 0.78610(16) 0.0703(6) Uani 1 1 d . . .
N14 N 0.4557(6) 0.3256(6) 0.8441(4) 0.0473(13) Uani 1 1 d . . .
N15 N 0.4191(6) 0.3103(6) 0.7643(4) 0.0428(12) Uani 1 1 d . . .
C16 C 0.5287(7) 0.3544(7) 0.7240(5) 0.0491(16) Uani 1 1 d . . .
H16 H 0.5348 0.3569 0.6667 0.059 Uiso 1 1 calc R . .
C17 C 0.6331(8) 0.3965(7) 0.7769(6) 0.059(2) Uani 1 1 d . . .
C18 C 0.5873(7) 0.3761(8) 0.8547(5) 0.0544(18) Uani 1 1 d . . .
H18 H 0.6358 0.3932 0.9042 0.065 Uiso 1 1 calc R . .
Cl19 Cl 0.7922(2) 0.4649(2) 0.75083(18) 0.0753(7) Uani 1 1 d . . .
N20 N 0.2288(5) 0.2306(6) 0.6335(3) 0.0408(10) Uani 1 1 d . . .
C21 C 0.1843(8) 0.3424(7) 0.5898(4) 0.0443(14) Uani 1 1 d . . .
C22 C 0.1830(9) 0.3406(8) 0.5055(5) 0.0533(17) Uani 1 1 d . . .
H22 H 0.1474 0.4162 0.4749 0.064 Uiso 1 1 calc R . .
C23 C 0.2360(10) 0.2234(10) 0.4682(4) 0.063(2) Uani 1 1 d . . .
H23 H 0.2398 0.2210 0.4107 0.075 Uiso 1 1 calc R . .
C24 C 0.2841(10) 0.1089(8) 0.5121(5) 0.0563(18) Uani 1 1 d . . .
H24 H 0.3195 0.0284 0.4865 0.068 Uiso 1 1 calc R . .
C25 C 0.2763(7) 0.1210(7) 0.5960(4) 0.0453(14) Uani 1 1 d . . .
N26 N 0.1399(6) 0.4465(6) 0.6421(4) 0.0458(12) Uani 1 1 d . . .
N27 N 0.1589(6) 0.4263(5) 0.7235(4) 0.0407(11) Uani 1 1 d . . .
C28 C 0.1167(6) 0.5444(7) 0.7581(5) 0.0446(15) Uani 1 1 d . . .
H28 H 0.1142 0.5616 0.8147 0.054 Uiso 1 1 calc R . .
C29 C 0.0765(7) 0.6391(7) 0.6971(5) 0.0505(17) Uani 1 1 d . . .
C30 C 0.0897(8) 0.5756(7) 0.6236(5) 0.0488(16) Uani 1 1 d . . .
H30 H 0.0687 0.6127 0.5716 0.059 Uiso 1 1 calc R . .
Cl31 Cl 0.0093(2) 0.80175(19) 0.71228(15) 0.0650(6) Uani 1 1 d . . .
N32 N 0.3188(6) 0.0173(6) 0.6516(4) 0.0444(12) Uani 1 1 d . . .
N33 N 0.3037(6) 0.0500(6) 0.7322(4) 0.0428(12) Uani 1 1 d . . .
C34 C 0.3487(7) -0.0572(7) 0.7726(5) 0.0485(16) Uani 1 1 d . . .
H34 H 0.3502 -0.0650 0.8299 0.058 Uiso 1 1 calc R . .
C35 C 0.3946(8) -0.1590(7) 0.7189(5) 0.0519(17) Uani 1 1 d . . .
C36 C 0.3735(8) -0.1109(7) 0.6415(5) 0.0512(16) Uani 1 1 d . . .
H36 H 0.3927 -0.1571 0.5920 0.061 Uiso 1 1 calc R . .
Cl37 Cl 0.4665(2) -0.3173(2) 0.74438(17) 0.0717(6) Uani 1 1 d . . .
B38A B 0.299(2) 0.6705(19) 0.4506(11) 0.044(6) Uiso 0.33 1 d PD A 1
F39A F 0.347(2) 0.613(2) 0.5218(12) 0.083(11) Uiso 0.33 1 d PD A 1
F40A F 0.356(2) 0.603(2) 0.3843(12) 0.082(7) Uiso 0.33 1 d PD A 1
F41A F 0.3350(17) 0.8101(13) 0.4447(10) 0.058(5) Uiso 0.33 1 d PD A 1
F42A F 0.1545(15) 0.6643(17) 0.4466(9) 0.053(4) Uiso 0.33 1 d PD A 1
B38B B 0.332(2) 0.676(2) 0.4633(14) 0.10(3) Uiso 0.33 1 d PD B 2
F39B F 0.3573(19) 0.6132(14) 0.5379(10) 0.035(3) Uiso 0.33 1 d PD B 2
F40B F 0.368(3) 0.582(2) 0.4026(13) 0.079(8) Uiso 0.33 1 d PD B 2
F41B F 0.415(2) 0.7931(19) 0.4590(14) 0.084(9) Uiso 0.33 1 d PD B 2
F42B F 0.1904(18) 0.707(2) 0.4580(12) 0.092(7) Uiso 0.33 1 d PD B 2
B38C B 0.3409(19) 0.6648(19) 0.4613(11) 0.036(8) Uiso 0.33 1 d PD C 3
F39C F 0.377(3) 0.612(3) 0.5365(12) 0.131(18) Uiso 0.33 1 d PD C 3
F40C F 0.4137(17) 0.5903(17) 0.4034(10) 0.062(4) Uiso 0.33 1 d PD C 3
F41C F 0.381(2) 0.8021(14) 0.4559(10) 0.045(4) Uiso 0.33 1 d PD C 3
F42C F 0.1987(15) 0.6529(16) 0.4457(9) 0.051(4) Uiso 0.33 1 d PD C 3
B43C B 0.193(2) -0.176(2) 0.9625(12) 0.048(13) Uiso 0.33 1 d PD D 3
B43A B 0.188(2) -0.210(2) 0.9522(12) 0.055(8) Uiso 0.33 1 d PD E 1
F44A F 0.1705(18) -0.3534(16) 0.9466(11) 0.066(5) Uiso 0.33 1 d PD E 1
F45A F 0.3269(13) -0.1787(18) 0.9439(9) 0.059(4) Uiso 0.33 1 d PD E 1
F46A F 0.147(3) -0.169(3) 1.0296(12) 0.084(11) Uiso 0.33 1 d PD E 1
F47A F 0.1071(19) -0.146(2) 0.8938(12) 0.057(5) Uiso 0.33 1 d PD E 1
B43B B 0.207(2) -0.184(2) 0.9614(13) 0.057(16) Uiso 0.33 1 d PD F 2
F44B F 0.256(3) -0.320(2) 0.9723(17) 0.139(11) Uiso 0.33 1 d PD F 2
F45B F 0.315(2) -0.090(2) 0.9625(14) 0.087(9) Uiso 0.33 1 d PD F 2
F46B F 0.114(2) -0.156(2) 1.0249(12) 0.072(7) Uiso 0.33 1 d PD F 2
F47B F 0.133(2) -0.181(3) 0.8884(12) 0.101(9) Uiso 0.33 1 d PD F 2
F44C F 0.201(2) -0.3206(14) 0.9518(11) 0.058(4) Uiso 0.33 1 d PD D 3
F45C F 0.3277(12) -0.1251(19) 0.9568(8) 0.036(3) Uiso 0.33 1 d PD D 3
F46C F 0.141(2) -0.145(2) 1.0390(9) 0.049(5) Uiso 0.33 1 d PD D 3
F47C F 0.1086(16) -0.1126(18) 0.9045(10) 0.059(5) Uiso 0.33 1 d PD D 3

loop_
_atom_site_aniso_label
_atom_site_aniso_U_11
_atom_site_aniso_U_22
_atom_site_aniso_U_33
_atom_site_aniso_U_23
_atom_site_aniso_U_13
_atom_site_aniso_U_12
Fe1 0.0363(4) 0.0350(4) 0.0421(4) -0.0005(4) 0.0020(3) 0.0008(4)
N2 0.033(2) 0.046(3) 0.048(3) 0.003(3) 0.0014(19) 0.002(2)
C3 0.042(3) 0.047(3) 0.051(4) -0.001(3) 0.004(3) -0.007(3)
C4 0.064(4) 0.067(5) 0.045(4) 0.001(3) 0.010(3) -0.010(4)
C5 0.075(5) 0.079(5) 0.043(3) 0.001(5) -0.008(3) -0.002(5)
C6 0.054(4) 0.062(4) 0.055(4) -0.006(3) -0.005(3) -0.009(3)
C7 0.046(3) 0.043(3) 0.055(4) 0.004(3) -0.001(3) -0.007(3)
N8 0.039(3) 0.049(3) 0.043(3) -0.003(2) 0.002(2) -0.007(2)
N9 0.040(3) 0.034(3) 0.049(3) 0.003(2) -0.001(2) -0.002(2)
C10 0.046(4) 0.038(3) 0.055(4) -0.001(3) -0.004(3) 0.002(3)
C11 0.038(3) 0.040(3) 0.078(5) 0.001(3) 0.005(3) -0.002(3)
C12 0.050(4) 0.047(4) 0.059(4) -0.001(3) 0.011(3) -0.008(3)
Cl13 0.0469(10) 0.0679(13) 0.0959(16) -0.0005(11) -0.0040(10) -0.0160(9)
N14 0.040(3) 0.050(3) 0.052(3) -0.001(3) -0.001(2) -0.008(2)
N15 0.045(3) 0.032(2) 0.052(3) 0.003(2) 0.007(2) 0.003(2)
C16 0.040(3) 0.033(3) 0.074(5) 0.000(3) 0.013(3) 0.002(3)
C17 0.044(4) 0.029(3) 0.104(7) 0.004(4) 0.013(4) 0.001(3)
C18 0.041(3) 0.047(4) 0.075(5) 0.003(3) -0.003(3) -0.007(3)
Cl19 0.0389(9) 0.0604(12) 0.127(2) 0.0068(12) 0.0178(10) -0.0093(8)
N20 0.046(3) 0.030(2) 0.046(3) 0.003(3) 0.000(2) -0.001(2)
C21 0.055(4) 0.032(3) 0.047(3) 0.001(3) 0.005(3) 0.004(3)
C22 0.070(5) 0.045(4) 0.044(4) 0.007(3) 0.002(3) 0.002(3)
C23 0.087(5) 0.060(5) 0.041(3) 0.001(4) -0.001(3) 0.007(4)
C24 0.079(5) 0.044(4) 0.046(4) -0.003(3) -0.004(4) 0.012(3)
C25 0.037(3) 0.045(3) 0.054(4) 0.001(3) 0.006(3) 0.007(3)
N26 0.056(3) 0.033(3) 0.049(3) 0.000(2) 0.002(2) 0.005(2)
N27 0.041(3) 0.027(2) 0.054(3) -0.005(2) 0.006(2) 0.0028(19)
C28 0.030(3) 0.043(3) 0.061(4) -0.006(3) 0.004(3) 0.000(2)
C29 0.041(3) 0.039(3) 0.072(5) -0.006(3) 0.009(3) 0.006(3)
C30 0.054(4) 0.031(3) 0.061(4) 0.000(3) -0.001(3) 0.012(3)
Cl31 0.0663(12) 0.0391(9) 0.0896(15) -0.0120(9) -0.0040(10) 0.0127(8)
N32 0.053(3) 0.030(2) 0.051(3) 0.000(2) 0.005(2) 0.004(2)
N33 0.039(3) 0.041(3) 0.049(3) 0.007(2) 0.003(2) 0.006(2)
C34 0.037(3) 0.034(3) 0.074(5) 0.010(3) 0.005(3) -0.002(3)
C35 0.052(4) 0.030(3) 0.074(5) 0.004(3) 0.001(3) 0.001(3)
C36 0.060(4) 0.033(3) 0.060(4) -0.013(3) 0.006(3) 0.006(3)
Cl37 0.0690(12) 0.0362(8) 0.1096(18) 0.0105(10) -0.0068(12) 0.0133(8)

loop_
_atom_type_symbol
_atom_type_description
_atom_type_scat_dispersion_real
_atom_type_scat_dispersion_imag
_atom_type_scat_source
C C 0.0033 0.0016 'International Tables Vol C Tables 4.2.6.8 and 6.1.1.4'
H H 0.0000 0.0000 'International Tables Vol C Tables 4.2.6.8 and 6.1.1.4'
B B 0.0013 0.0007 'International Tables Vol C Tables 4.2.6.8 and 6.1.1.4'
N N 0.0061 0.0033 'International Tables Vol C Tables 4.2.6.8 and 6.1.1.4'
F F 0.0171 0.0103 'International Tables Vol C Tables 4.2.6.8 and 6.1.1.4'
Cl Cl 0.1484 0.1585 'International Tables Vol C Tables 4.2.6.8 and 6.1.1.4'
Fe Fe 0.3463 0.8444 'International Tables Vol C Tables 4.2.6.8 and 6.1.1.4'

loop_
_geom_angle_atom_site_label_1
_geom_angle_atom_site_label_2
_geom_angle_atom_site_label_3
_geom_angle
N20 Fe1 N2 176.9(3)
N20 Fe1 N15 98.7(2)
N2 Fe1 N15 80.1(2)
N20 Fe1 N33 80.4(2)
N2 Fe1 N33 96.8(3)
N15 Fe1 N33 91.0(2)
N20 Fe1 N9 101.4(2)
N2 Fe1 N9 79.8(2)
N15 Fe1 N9 160.0(2)
N33 Fe1 N9 91.6(2)
N20 Fe1 N27 80.3(2)
N2 Fe1 N27 102.5(3)
N15 Fe1 N27 91.3(2)
N33 Fe1 N27 160.7(2)
N9 Fe1 N27 92.7(2)
C3 N2 C7 118.9(6)
C3 N2 Fe1 120.9(5)
C7 N2 Fe1 120.2(4)
N2 C3 C4 122.5(7)
N2 C3 N8 110.2(6)
C4 C3 N8 127.2(7)
C5 C4 C3 117.2(7)
C6 C5 C4 122.0(7)
C5 C6 C7 117.4(7)
N2 C7 C6 121.9(6)
N2 C7 N14 108.9(6)
C6 C7 N14 129.2(7)
C12 N8 N9 111.1(6)
C12 N8 C3 132.0(6)
N9 N8 C3 116.8(5)
C10 N9 N8 104.2(6)
C10 N9 Fe1 143.6(5)
N8 N9 Fe1 112.1(4)
N9 C10 C11 111.0(7)
C12 C11 C10 106.0(6)
C12 C11 Cl13 126.0(6)
C10 C11 Cl13 128.0(7)
N8 C12 C11 107.6(7)
C18 N14 N15 112.9(6)
C18 N14 C7 129.8(7)
N15 N14 C7 117.2(6)
C16 N15 N14 104.6(6)
C16 N15 Fe1 141.9(6)
N14 N15 Fe1 113.5(4)
N15 C16 C17 110.8(7)
C18 C17 C16 107.9(7)
C18 C17 Cl19 125.6(7)
C16 C17 Cl19 126.5(7)
N14 C18 C17 103.8(7)
C25 N20 C21 119.8(6)
C25 N20 Fe1 120.2(5)
C21 N20 Fe1 119.9(5)
N20 C21 C22 121.2(6)
N20 C21 N26 109.8(6)
C22 C21 N26 128.9(6)
C23 C22 C21 117.1(7)
C22 C23 C24 122.4(7)
C25 C24 C23 115.3(7)
N20 C25 C24 124.1(7)
N20 C25 N32 111.3(6)
C24 C25 N32 124.6(6)
N27 N26 C30 113.0(6)
N27 N26 C21 117.8(5)
C30 N26 C21 128.9(6)
C28 N27 N26 105.0(6)
C28 N27 Fe1 143.1(5)
N26 N27 Fe1 111.8(4)
N27 C28 C29 109.2(6)
C30 C29 C28 108.4(6)
C30 C29 Cl31 125.3(6)
C28 C29 Cl31 126.1(6)
C29 C30 N26 104.3(6)
C36 N32 N33 112.0(6)
C36 N32 C25 132.4(6)
N33 N32 C25 115.6(5)
C34 N33 N32 105.9(6)
C34 N33 Fe1 141.6(6)
N32 N33 Fe1 112.5(4)
N33 C34 C35 109.9(7)
C36 C35 C34 108.0(6)
C36 C35 Cl37 125.4(6)
C34 C35 Cl37 126.6(6)
N32 C36 C35 104.2(6)
F39A B38A F40A 110.6(15)
F39A B38A F42A 110.5(14)
F40A B38A F42A 110.4(15)
F39A B38A F41A 111.4(15)
F40A B38A F41A 107.1(14)
F42A B38A F41A 106.7(13)
F41B B38B F39B 107.9(16)
F41B B38B F40B 110.4(16)
F39B B38B F40B 108.1(16)
F41B B38B F42B 112.4(16)
F39B B38B F42B 107.9(16)
F40B B38B F42B 110.0(16)
F41C B38C F39C 110.0(15)
F41C B38C F40C 108.0(13)
F39C B38C F40C 107.6(15)
F41C B38C F42C 109.8(14)
F39C B38C F42C 111.9(15)
F40C B38C F42C 109.4(14)
F45C B43C F47C 109.8(14)
F45C B43C F46C 109.5(15)
F47C B43C F46C 108.5(15)
F45C B43C F44C 106.8(15)
F47C B43C F44C 112.3(15)
F46C B43C F44C 110.0(14)
F47A B43A F45A 111.8(15)
F47A B43A F44A 109.4(15)
F45A B43A F44A 109.1(15)
F47A B43A F46A 110.3(16)
F45A B43A F46A 108.2(15)
F44A B43A F46A 108.0(15)
F45B B43B F47B 111.9(16)
F45B B43B F44B 110.9(17)
F47B B43B F44B 107.5(16)
F45B B43B F46B 110.2(16)
F47B B43B F46B 108.6(16)
F44B B43B F46B 107.6(15)

loop_
_geom_bond_atom_site_label_1
_geom_bond_atom_site_label_2
_geom_bond_distance
Fe1 N20 1.890(5)
Fe1 N2 1.898(5)
Fe1 N15 1.955(6)
Fe1 N33 1.963(6)
Fe1 N9 1.974(5)
Fe1 N27 1.985(5)
N2 C3 1.330(9)
N2 C7 1.368(9)
C3 C4 1.386(11)
C3 N8 1.401(9)
C4 C5 1.381(12)
C5 C6 1.365(12)
C6 C7 1.385(11)
C7 N14 1.410(9)
N8 C12 1.343(9)
N8 N9 1.386(8)
N9 C10 1.333(9)
C10 C11 1.399(11)
C11 C12 1.350(12)
C11 Cl13 1.698(7)
N14 C18 1.366(9)
N14 N15 1.367(9)
N15 C16 1.325(9)
C16 C17 1.383(12)
C17 C18 1.378(13)
C17 Cl19 1.728(8)
N20 C25 1.311(9)
N20 C21 1.363(9)
C21 C22 1.391(10)
C21 N26 1.395(9)
C22 C23 1.388(12)
C23 C24 1.397(12)
C24 C25 1.392(11)
C25 N32 1.415(9)
N26 N27 1.369(8)
N26 C30 1.370(8)
N27 C28 1.340(8)
C28 C29 1.410(11)
C29 C30 1.366(11)
C29 Cl31 1.718(7)
N32 C36 1.356(8)
N32 N33 1.376(8)
N33 C34 1.301(9)
C34 C35 1.398(11)
C35 C36 1.372(12)
C35 Cl37 1.727(7)
B38A F39A 1.374(17)
B38A F40A 1.391(16)
B38A F42A 1.394(17)
B38A F41A 1.395(16)
B38B F41B 1.383(18)
B38B F39B 1.392(18)
B38B F40B 1.397(18)
B38B F42B 1.398(18)
B38C F41C 1.382(15)
B38C F39C 1.383(16)
B38C F40C 1.391(16)
B38C F42C 1.395(16)
B43C F45C 1.388(17)
B43C F47C 1.389(17)
B43C F46C 1.396(17)
B43C F44C 1.411(17)
B43A F47A 1.379(17)
B43A F45A 1.380(17)
B43A F44A 1.397(17)
B43A F46A 1.399(17)
B43B F45B 1.385(17)
B43B F47B 1.393(18)
B43B F44B 1.402(18)
B43B F46B 1.409(18)
